data_2208082
loop_
_publ_author_name
'Hamaker, Christopher G.'
'Maryashina, Oksana'
'Halbach, Dominic P.'

_publ_section_title
;
 <i>N</i>-[2-(Benzylsulfanyl)benzylidene]-2-(methylsulfanyl)aniline
;
_journal_coeditor_code HK2003
_journal_issue 2
_journal_name_full 'Acta Crystallographica Section E'
_journal_page_first o802
_journal_page_last o803
_journal_paper_doi 10.1107/S1600536806002819
_journal_volume 62
_journal_year 2006
_chemical_formula_iupac 'C21 H19 N1 S2'
_chemical_formula_moiety 'C21 H19 N1 S2'
_chemical_formula_sum 'C21 H19 N S2'
_chemical_formula_weight 349.49
_chemical_name_systematic
;
N-[2-(Benzylsulfanyl)benzylidene]-2-(methylsulfanyl)aniline
;
_space_group_IT_number 14
_symmetry_cell_setting monoclinic
_symmetry_space_group_name_Hall '-P 2ybc'
_symmetry_space_group_name_H-M 'P 1 21/c 1'
_audit_creation_method 'WinGX routine CIF_UPDATE'
_cell_angle_alpha 90
_cell_angle_beta 106.699(8)
_cell_angle_gamma 90
_cell_formula_units_Z 4
_cell_length_a 9.7960(7)
_cell_length_b 17.1416(16)
_cell_length_c 11.2536(14)
_cell_measurement_reflns_used 25
_cell_measurement_temperature 297(2)
_cell_measurement_theta_max 13.70
_cell_measurement_theta_min 5.62
_cell_volume 1810.0(3)
_computing_cell_refinement 'CAD-4 EXPRESS'
_computing_data_collection 'CAD-4 EXPRESS (Enraf--Nonius, 1994)'
_computing_data_reduction 'XCAD4 (Harms & Wocadlo, 1995)'
_computing_molecular_graphics 'ORTEP-3 for Windows (Farrugia, 1997)'
_computing_publication_material 'WinGX (Farrugia, 1999)'
_computing_structure_refinement 'SHELXL97 (Sheldrick, 1997)'
_computing_structure_solution 'DIRDIF99 (Beurskens <i>et al.</i>,  1999)'
_diffrn_measured_fraction_theta_full 1
_diffrn_measured_fraction_theta_max 1
_diffrn_measurement_device '\k-geometry diffractometer'
_diffrn_measurement_device_type 'Enraf--Nonius CAD-4'
_diffrn_measurement_method 'non-profiled \w/2\q'
_diffrn_radiation_type MoK\a
_diffrn_radiation_wavelength 0.71073
_diffrn_reflns_av_R_equivalents 0.0449
_diffrn_reflns_limit_h_max 12
_diffrn_reflns_limit_h_min -12
_diffrn_reflns_limit_k_max 22
_diffrn_reflns_limit_k_min 0
_diffrn_reflns_limit_l_max 14
_diffrn_reflns_limit_l_min 0
_diffrn_reflns_number 4362
_diffrn_reflns_theta_full 27.46
_diffrn_reflns_theta_max 27.46
_diffrn_reflns_theta_min 2.17
_diffrn_standards_decay_% 0
_diffrn_standards_interval_time 120
_diffrn_standards_number 3
_exptl_absorpt_coefficient_mu 0.295
_exptl_absorpt_correction_T_max 0.9306
_exptl_absorpt_correction_T_min 0.7835
_exptl_absorpt_correction_type psi-scan
_exptl_absorpt_process_details '(North <i>et al.</i>,  1968)'
_exptl_crystal_colour yellow
_exptl_crystal_density_diffrn 1.283
_exptl_crystal_density_method 'not measured'
_exptl_crystal_description plate
_exptl_crystal_F_000 736
_exptl_crystal_size_max 0.50
_exptl_crystal_size_mid 0.50
_exptl_crystal_size_min 0.23
_refine_diff_density_max 0.439
_refine_diff_density_min -0.319
_refine_ls_extinction_method none
_refine_ls_goodness_of_fit_ref 1.1020
_refine_ls_hydrogen_treatment constr
_refine_ls_matrix_type full
_refine_ls_number_parameters 217
_refine_ls_number_reflns 4154
_refine_ls_number_restraints 0
_refine_ls_restrained_S_all 1.1020
_refine_ls_R_factor_gt 0.0428
_refine_ls_shift/su_max 0
_refine_ls_structure_factor_coef Fsqd
_refine_ls_weighting_details 'calc w=1/[\s^2^(Fo^2^)+(0.0823P)^2^] where P=(Fo^2^+2Fc^2^)/3'
_refine_ls_weighting_scheme calc
_refine_ls_wR_factor_ref 0.1486
_reflns_number_gt 2629
_reflns_number_total 4154
_reflns_threshold_expression I>2\s(I)
_cod_data_source_file hk2003.cif
_cod_data_source_block I
_cod_original_sg_symbol_H-M 'P 21/c'
_cod_database_code 2208082

loop_
_symmetry_equiv_pos_as_xyz
'x, y, z'
'-x, y+1/2, -z+1/2'
'-x, -y, -z'
'x, -y-1/2, z-1/2'

loop_
_atom_site_label
_atom_site_fract_x
_atom_site_fract_y
_atom_site_fract_z
_atom_site_U_iso_or_equiv
_atom_site_adp_type
_atom_site_calc_flag
_atom_site_refinement_flags
_atom_site_occupancy
_atom_site_type_symbol
S2 0.14888(7) 0.01713(3) 0.32152(7) 0.0565(2) Uani d . 1 S
S1 0.31832(8) 0.37154(4) 0.14512(6) 0.0618(2) Uani d . 1 S
N 0.14846(19) 0.26240(10) 0.24171(18) 0.0441(4) Uani d . 1 N
C16 0.0200(2) 0.05986(12) 0.1948(2) 0.0431(5) Uani d . 1 C
C2 0.3342(2) 0.36076(11) 0.3037(2) 0.0418(5) Uani d . 1 C
C21 0.1808(3) -0.11917(13) 0.4433(2) 0.0496(6) Uani d . 1 C
C15 -0.0849(2) 0.01618(13) 0.1119(2) 0.0525(6) Uani d . 1 C
H15 -0.092 -0.037 0.1254 0.063 Uiso calc R 1 H
C12 -0.0689(2) 0.17371(13) 0.0705(2) 0.0505(6) Uani d . 1 C
H12 -0.0642 0.2269 0.0558 0.061 Uiso calc R 1 H
C6 0.2453(3) 0.30037(13) 0.4611(2) 0.0497(6) Uani d . 1 C
H6 0.1816 0.267 0.4829 0.06 Uiso calc R 1 H
C10 0.1288(2) 0.19093(12) 0.2632(2) 0.0437(5) Uani d . 1 C
H10 0.1813 0.1695 0.3383 0.052 Uiso calc R 1 H
C7 0.2429(2) 0.30657(11) 0.3375(2) 0.0403(5) Uani d . 1 C
C14 -0.1782(3) 0.05059(15) 0.0106(3) 0.0579(7) Uani d . 1 C
H14 -0.2472 0.0204 -0.0441 0.069 Uiso calc R 1 H
C3 0.4314(3) 0.40135(12) 0.3971(2) 0.0511(6) Uani d . 1 C
H3 0.4947 0.4356 0.3766 0.061 Uiso calc R 1 H
C11 0.0273(2) 0.14123(12) 0.1747(2) 0.0417(5) Uani d . 1 C
C20 0.0813(3) -0.08046(13) 0.3328(3) 0.0564(6) Uani d . 1 C
H20A -0.0138 -0.0777 0.3426 0.068 Uiso calc R 1 H
H20B 0.0769 -0.1099 0.2582 0.068 Uiso calc R 1 H
C24 0.3673(3) -0.19226(17) 0.6466(3) 0.0698(8) Uani d . 1 C
H24 0.4298 -0.2164 0.7147 0.084 Uiso calc R 1 H
C5 0.3409(3) 0.34295(14) 0.5519(2) 0.0573(6) Uani d . 1 C
H5 0.3411 0.3385 0.6344 0.069 Uiso calc R 1 H
C22 0.3023(3) -0.15707(14) 0.4328(3) 0.0587(6) Uani d . 1 C
H22 0.3218 -0.1581 0.3566 0.07 Uiso calc R 1 H
C23 0.3946(3) -0.19324(16) 0.5342(3) 0.0698(8) Uani d . 1 C
H23 0.4756 -0.2183 0.526 0.084 Uiso calc R 1 H
C26 0.1560(3) -0.11897(15) 0.5572(3) 0.0622(7) Uani d . 1 C
H26 0.0757 -0.0936 0.5665 0.075 Uiso calc R 1 H
C13 -0.1707(3) 0.12955(15) -0.0113(2) 0.0574(6) Uani d . 1 C
H13 -0.2337 0.1525 -0.0805 0.069 Uiso calc R 1 H
C4 0.4361(3) 0.39206(14) 0.5200(3) 0.0571(6) Uani d . 1 C
H4 0.5036 0.419 0.5814 0.068 Uiso calc R 1 H
C25 0.2475(4) -0.15565(18) 0.6587(3) 0.0708(8) Uani d . 1 C
H25 0.2279 -0.1555 0.7348 0.085 Uiso calc R 1 H
C1 0.4201(3) 0.45838(16) 0.1414(3) 0.0695(8) Uani d . 1 C
H1A 0.4177 0.4697 0.0573 0.104 Uiso calc R 1 H
H1B 0.517 0.4505 0.1903 0.104 Uiso calc R 1 H
H1C 0.3799 0.5013 0.1747 0.104 Uiso calc R 1 H

loop_
_atom_site_aniso_label
_atom_site_aniso_U_11
_atom_site_aniso_U_22
_atom_site_aniso_U_33
_atom_site_aniso_U_12
_atom_site_aniso_U_13
_atom_site_aniso_U_23
S2 0.0508(4) 0.0326(3) 0.0746(4) -0.0057(2) -0.0001(3) 0.0057(3)
S1 0.0752(5) 0.0533(4) 0.0602(4) -0.0213(3) 0.0247(3) -0.0034(3)
N 0.0410(10) 0.0313(9) 0.0595(12) -0.0054(7) 0.0138(8) 0.0011(8)
C16 0.0356(11) 0.0328(10) 0.0610(14) -0.0006(8) 0.0142(10) 0.0007(9)
C2 0.0393(11) 0.0263(9) 0.0601(13) 0.0011(8) 0.0150(10) 0.0010(9)
C21 0.0507(13) 0.0303(10) 0.0693(16) -0.0037(9) 0.0195(12) 0.0019(10)
C15 0.0432(12) 0.0368(11) 0.0726(17) -0.0034(10) 0.0087(11) -0.0022(11)
C12 0.0459(12) 0.0387(12) 0.0673(15) -0.0012(10) 0.0167(11) 0.0051(11)
C6 0.0501(13) 0.0378(11) 0.0654(16) 0.0009(10) 0.0233(12) 0.0027(10)
C10 0.0396(11) 0.0336(10) 0.0583(13) -0.0001(9) 0.0147(10) 0.0022(10)
C7 0.0364(10) 0.0286(9) 0.0564(13) 0.0043(8) 0.0144(9) 0.0021(9)
C14 0.0424(12) 0.0498(13) 0.0740(17) -0.0058(11) 0.0047(12) -0.0083(12)
C3 0.0448(12) 0.0369(11) 0.0701(17) -0.0080(10) 0.0140(11) -0.0026(11)
C11 0.0369(10) 0.0325(10) 0.0578(13) -0.0017(8) 0.0172(10) 0.0007(9)
C20 0.0561(14) 0.0339(11) 0.0752(17) -0.0066(10) 0.0125(12) 0.0061(11)
C24 0.0664(17) 0.0590(16) 0.076(2) -0.0015(14) 0.0076(15) 0.0118(14)
C5 0.0684(16) 0.0494(13) 0.0539(14) 0.0055(12) 0.0170(12) -0.0007(11)
C22 0.0644(16) 0.0463(13) 0.0726(17) 0.0049(12) 0.0309(14) 0.0053(12)
C23 0.0560(16) 0.0564(15) 0.099(2) 0.0142(13) 0.0253(16) 0.0109(15)
C26 0.0609(16) 0.0543(15) 0.0788(19) 0.0025(12) 0.0320(14) -0.0016(14)
C13 0.0470(13) 0.0541(14) 0.0644(16) 0.0026(11) 0.0051(12) 0.0053(12)
C4 0.0573(15) 0.0440(13) 0.0629(17) -0.0027(11) 0.0060(12) -0.0071(11)
C25 0.084(2) 0.0702(18) 0.0636(17) -0.0055(16) 0.0291(15) 0.0038(15)
C1 0.0712(18) 0.0582(16) 0.0815(19) -0.0123(14) 0.0258(15) 0.0182(14)

loop_
_atom_type_symbol
_atom_type_description
_atom_type_scat_dispersion_real
_atom_type_scat_dispersion_imag
_atom_type_scat_source
C C 0.0033 0.0016 'International Tables Vol C Tables 4.2.6.8 and 6.1.1.4'
H H 0 0 'International Tables Vol C Tables 4.2.6.8 and 6.1.1.4'
N N 0.0061 0.0033 'International Tables Vol C Tables 4.2.6.8 and 6.1.1.4'
S S 0.1246 0.1234 'International Tables Vol C Tables 4.2.6.8 and 6.1.1.4'

loop_
_geom_angle_atom_site_label_1
_geom_angle_atom_site_label_2
_geom_angle_atom_site_label_3
_geom_angle
_geom_angle_publ_flag
C16 S2 C20 104.34(11) y
C2 S1 C1 102.87(13) y
C10 N C7 118.00(19) y
C15 C16 C11 119.0(2) ?
C15 C16 S2 122.42(17) ?
C11 C16 S2 118.58(16) ?
C3 C2 C7 118.4(2) ?
C3 C2 S1 123.98(18) ?
C7 C2 S1 117.63(17) ?
C26 C21 C22 117.8(2) ?
C26 C21 C20 121.8(2) ?
C22 C21 C20 120.4(2) ?
C14 C15 C16 120.8(2) ?
C14 C15 H15 119.6 ?
C16 C15 H15 119.6 ?
C13 C12 C11 122.0(2) ?
C13 C12 H12 119 ?
C11 C12 H12 119 ?
C5 C6 C7 121.0(2) ?
C5 C6 H6 119.5 ?
C7 C6 H6 119.5 ?
N C10 C11 122.8(2) y
N C10 H10 118.6 ?
C11 C10 H10 118.6 ?
C6 C7 C2 119.3(2) ?
C6 C7 N 122.7(2) ?
C2 C7 N 118.0(2) ?
C15 C14 C13 120.8(2) ?
C15 C14 H14 119.6 ?
C13 C14 H14 119.6 ?
C4 C3 C2 121.3(2) ?
C4 C3 H3 119.3 ?
C2 C3 H3 119.3 ?
C12 C11 C16 118.3(2) ?
C12 C11 C10 120.27(19) ?
C16 C11 C10 121.4(2) ?
C21 C20 S2 107.65(16) ?
C21 C20 H20A 110.2 ?
S2 C20 H20A 110.2 ?
C21 C20 H20B 110.2 ?
S2 C20 H20B 110.2 ?
H20A C20 H20B 108.5 ?
C23 C24 C25 119.9(3) ?
C23 C24 H24 120 ?
C25 C24 H24 120 ?
C4 C5 C6 119.7(2) ?
C4 C5 H5 120.1 ?
C6 C5 H5 120.1 ?
C23 C22 C21 120.8(3) ?
C23 C22 H22 119.6 ?
C21 C22 H22 119.6 ?
C24 C23 C22 120.2(3) ?
C24 C23 H23 119.9 ?
C22 C23 H23 119.9 ?
C21 C26 C25 121.5(3) ?
C21 C26 H26 119.2 ?
C25 C26 H26 119.2 ?
C12 C13 C14 119.1(2) ?
C12 C13 H13 120.5 ?
C14 C13 H13 120.5 ?
C5 C4 C3 120.1(2) ?
C5 C4 H4 119.9 ?
C3 C4 H4 119.9 ?
C24 C25 C26 119.7(3) ?
C24 C25 H25 120.1 ?
C26 C25 H25 120.1 ?
S1 C1 H1A 109.5 ?
S1 C1 H1B 109.5 ?
H1A C1 H1B 109.5 ?
S1 C1 H1C 109.5 ?
H1A C1 H1C 109.5 ?
H1B C1 H1C 109.5 ?

loop_
_geom_bond_atom_site_label_1
_geom_bond_atom_site_label_2
_geom_bond_distance
_geom_bond_publ_flag
S2 C16 1.769(2) ?
S2 C20 1.817(2) ?
S1 C2 1.756(2) ?
S1 C1 1.799(3) ?
N C10 1.274(3) y
N C7 1.420(3) y
C16 C15 1.391(3) ?
C16 C11 1.418(3) ?
C2 C3 1.386(3) ?
C2 C7 1.415(3) ?
C21 C26 1.372(4) ?
C21 C22 1.391(3) ?
C21 C20 1.496(3) ?
C15 C14 1.373(3) ?
C15 H15 0.93 ?
C12 C13 1.374(3) ?
C12 C11 1.393(3) ?
C12 H12 0.93 ?
C6 C5 1.380(3) ?
C6 C7 1.388(3) ?
C6 H6 0.93 ?
C10 C11 1.462(3) ?
C10 H10 0.93 ?
C14 C13 1.381(3) ?
C14 H14 0.93 ?
C3 C4 1.380(4) ?
C3 H3 0.93 ?
C20 H20A 0.97 ?
C20 H20B 0.97 ?
C24 C23 1.365(4) ?
C24 C25 1.371(4) ?
C24 H24 0.93 ?
C5 C4 1.378(4) ?
C5 H5 0.93 ?
C22 C23 1.383(4) ?
C22 H22 0.93 ?
C23 H23 0.93 ?
C26 C25 1.384(4) ?
C26 H26 0.93 ?
C13 H13 0.93 ?
C4 H4 0.93 ?
C25 H25 0.93 ?
C1 H1A 0.96 ?
C1 H1B 0.96 ?
C1 H1C 0.96 ?

loop_
_geom_torsion_atom_site_label_1
_geom_torsion_atom_site_label_2
_geom_torsion_atom_site_label_3
_geom_torsion_atom_site_label_4
_geom_torsion
C20 S2 C16 C15 -13.5(2)
C20 S2 C16 C11 168.75(19)
C1 S1 C2 C3 -13.2(2)
C1 S1 C2 C7 167.53(18)
C11 C16 C15 C14 1.5(4)
S2 C16 C15 C14 -176.2(2)
C7 N C10 C11 175.94(19)
C5 C6 C7 C2 -3.7(3)
C5 C6 C7 N 178.5(2)
C3 C2 C7 C6 5.1(3)
S1 C2 C7 C6 -175.54(16)
C3 C2 C7 N -176.94(18)
S1 C2 C7 N 2.4(3)
C10 N C7 C6 -41.5(3)
C10 N C7 C2 140.7(2)
C16 C15 C14 C13 -0.4(4)
C7 C2 C3 C4 -2.6(3)
S1 C2 C3 C4 178.10(19)
C13 C12 C11 C16 0.9(3)
C13 C12 C11 C10 -176.6(2)
C15 C16 C11 C12 -1.7(3)
S2 C16 C11 C12 176.09(17)
C15 C16 C11 C10 175.7(2)
S2 C16 C11 C10 -6.5(3)
N C10 C11 C12 -10.2(3)
N C10 C11 C16 172.4(2)
C26 C21 C20 S2 94.9(3)
C22 C21 C20 S2 -85.3(2)
C16 S2 C20 C21 -176.76(18)
C7 C6 C5 C4 -0.4(4)
C26 C21 C22 C23 0.0(4)
C20 C21 C22 C23 -179.8(2)
C25 C24 C23 C22 0.3(4)
C21 C22 C23 C24 0.1(4)
C22 C21 C26 C25 -0.5(4)
C20 C21 C26 C25 179.3(2)
C11 C12 C13 C14 0.2(4)
C15 C14 C13 C12 -0.4(4)
C6 C5 C4 C3 3.0(4)
C2 C3 C4 C5 -1.5(4)
C23 C24 C25 C26 -0.9(4)
C21 C26 C25 C24 1.0(4)

loop_
_cod_related_entry_id
_cod_related_entry_database
_cod_related_entry_code
1 ChemSpider 30654916
